data_7708280
loop_
_publ_author_name
'Schorpp, Marcel'
'Tamim, Razan'
'Krossing, Ingo'

_publ_section_title
;
 Oxidative Addition, Reduction and Reductive Coupling: The Versatile
 Reactivity of Subvalent Gallium Cations.
;
_journal_name_full 'Dalton Transactions'
_journal_paper_doi 10.1039/D1DT02682H
_journal_year 2021
_chemical_formula_moiety 'C36 H30 Cl2 P6, 2(Cl7 Ga2)'
_chemical_formula_sum 'C36 H30 Cl16 Ga4 P6'
_chemical_formula_weight 1494.50
_space_group_crystal_system triclinic
_space_group_IT_number 2
_space_group_name_Hall '-P 1'
_space_group_name_H-M_alt 'P -1'
_atom_sites_solution_hydrogens geom
_atom_sites_solution_primary direct
_audit_creation_method
;
FinalCif V87 by Daniel Kratzert, Freiburg 2021,
https://github.com/dkratzert/FinalCif
;
_audit_update_record
;
2021-09-03 deposited with the CCDC.	2021-09-08 downloaded from the CCDC.
;
_cell_angle_alpha 87.86(2)
_cell_angle_beta 71.470(12)
_cell_angle_gamma 88.42(2)
_cell_formula_units_Z 2
_cell_length_a 12.113(4)
_cell_length_b 15.422(8)
_cell_length_c 15.880(6)
_cell_measurement_reflns_used 5049
_cell_measurement_temperature 100(2)
_cell_measurement_theta_max 27.9065
_cell_measurement_theta_min 2.554
_cell_volume 2810(2)
_computing_cell_refinement 'SAINT V8.38A'
_computing_data_collection 'Bruker BIS V6.2.14/2020-04-30'
_computing_data_reduction 'SAINT V8.38A'
_computing_molecular_graphics 'SHELXL-2018/3 (Sheldrick, 2018)'
_computing_publication_material 'Olex2 (Dolomanov et al., 2009)'
_computing_structure_refinement 'SHELXL-2018/3 (Sheldrick, 2018)'
_computing_structure_solution 'SHELXT 2014/5 (Sheldrick, 2014)'
_diffrn_ambient_temperature 100(2)
_diffrn_detector CPAD
_diffrn_detector_area_resol_mean 7.41
_diffrn_detector_type 'Bruker PHOTON III'
_diffrn_measured_fraction_theta_full 0.998
_diffrn_measured_fraction_theta_max 0.988
_diffrn_measurement_device 'three-circle diffractometer'
_diffrn_measurement_device_type 'Bruker D8 VENTURE dual wavelength Mo/Cu'
_diffrn_measurement_method '\w and \f scans'
_diffrn_measurement_specimen_support 'MiTeGen micromount'
_diffrn_radiation_monochromator 'mirror optics'
_diffrn_radiation_probe x-ray
_diffrn_radiation_type MoK\a
_diffrn_radiation_wavelength 0.71073
_diffrn_reflns_av_R_equivalents 0.0554
_diffrn_reflns_av_unetI/netI 0.0440
_diffrn_reflns_Laue_measured_fraction_full 0.998
_diffrn_reflns_Laue_measured_fraction_max 0.988
_diffrn_reflns_number 13243
_diffrn_reflns_point_group_measured_fraction_full 0.998
_diffrn_reflns_point_group_measured_fraction_max 0.988
_diffrn_reflns_theta_full 25.242
_diffrn_reflns_theta_max 27.877
_diffrn_reflns_theta_min 1.322
_diffrn_source 'microfocus sealed X-ray tube'
_diffrn_source_current 1.4
_diffrn_source_type 'Incoatec I\ms'
_diffrn_source_voltage 50.0
_exptl_absorpt_coefficient_mu 2.857
_exptl_absorpt_correction_T_max 0.862086
_exptl_absorpt_correction_T_min 0.755175
_exptl_absorpt_correction_type multi-scan
_exptl_absorpt_process_details
;
TWINABS - Bruker AXS scaling for twinned crystals - Version 2012/1: Krause, L.,
Herbst-Irmer, R., Sheldrick G.M. & Stalke D., J. Appl. Cryst. 48 (2015) 3-10
;
_exptl_crystal_colour yellow
_exptl_crystal_density_diffrn 1.766
_exptl_crystal_description block
_exptl_crystal_F_000 1464
_exptl_crystal_size_max 0.25
_exptl_crystal_size_mid 0.22
_exptl_crystal_size_min 0.20
_refine_diff_density_max 2.254
_refine_diff_density_min -1.219
_refine_diff_density_rms 0.167
_refine_ls_extinction_method none
_refine_ls_goodness_of_fit_ref 1.131
_refine_ls_hydrogen_treatment constr
_refine_ls_matrix_type full
_refine_ls_number_parameters 570
_refine_ls_number_reflns 13243
_refine_ls_number_restraints 0
_refine_ls_restrained_S_all 1.131
_refine_ls_R_factor_all 0.0903
_refine_ls_R_factor_gt 0.0719
_refine_ls_shift/su_max 0.001
_refine_ls_shift/su_mean 0.000
_refine_ls_structure_factor_coef Fsqd
_refine_ls_weighting_details 'w=1/[\s^2^(Fo^2^)+44.3063P] where P=(Fo^2^+2Fc^2^)/3'
_refine_ls_weighting_scheme calc
_refine_ls_wR_factor_gt 0.1538
_refine_ls_wR_factor_ref 0.1618
_reflns_Friedel_coverage 0.000
_reflns_number_gt 11291
_reflns_number_total 13243
_reflns_threshold_expression 'I > 2\s(I)'
_twin_special_details 'The data was integrated as a 2-component twin.'
_twin_individual_id 2
_twin_individual_twin_matrix_11 -0.00062
_twin_individual_twin_matrix_12 0.00015
_twin_individual_twin_matrix_13 -1.00004
_twin_individual_twin_matrix_21 0.99999
_twin_individual_twin_matrix_22 -0.0574
_twin_individual_twin_matrix_23 -0.05022
_twin_individual_twin_matrix_31 0.0002
_twin_individual_twin_matrix_32 -0.99995
_twin_individual_twin_matrix_33 -0.00023
_cod_data_source_file d1dt02682h2.cif
_cod_data_source_block IKmjs411_0m_4_a
_cod_database_code 7708280
_shelx_shelxl_version_number 2018/3
_shelx_space_group_comment
;
The symmetry employed for this shelxl refinement is uniquely defined
by the following loop, which should always be used as a source of
symmetry information in preference to the above space-group names.
They are only intended as comments.
;
_olex2_diffrn_ambient_temperature_device 'Oxford Cryostream 800'

loop_
_space_group_symop_operation_xyz
'x, y, z'
'-x, -y, -z'

loop_
_atom_site_label
_atom_site_type_symbol
_atom_site_fract_x
_atom_site_fract_y
_atom_site_fract_z
_atom_site_U_iso_or_equiv
_atom_site_adp_type
_atom_site_occupancy
_atom_site_site_symmetry_order
_atom_site_calc_flag
_atom_site_refinement_flags_posn
_atom_site_refinement_flags_adp
_atom_site_refinement_flags_occupancy
_atom_site_disorder_assembly
_atom_site_disorder_group
Cl1 Cl 0.50084(16) 0.65835(12) 0.89052(12) 0.0196(5) Uani 0.890(6) 1 d . . P A 1
C1 C 0.6569(6) 0.4742(4) 0.7649(4) 0.0165(13) Uani 1 1 d . . . . .
P1 P 0.62723(14) 0.45073(11) 0.88406(11) 0.0153(3) Uani 1 1 d . . . . .
Cl2 Cl 0.6683(14) 0.5286(9) 1.1023(10) 0.022(4) Uani 0.110(6) 1 d . . P A 2
C2 C 0.5771(6) 0.5092(4) 0.7257(5) 0.0190(13) Uani 1 1 d . . . . .
H2 H 0.501125 0.525364 0.762038 0.023 Uiso 1 1 calc R U . . .
Cl3 Cl -0.01483(14) 0.85020(11) 0.40058(11) 0.0201(3) Uani 1 1 d . . . . .
C3 C 0.6071(7) 0.5205(5) 0.6349(5) 0.0243(15) Uani 1 1 d . . . . .
H3 H 0.551454 0.543598 0.608970 0.029 Uiso 1 1 calc R U . . .
P3 P 0.56201(15) 0.58091(11) 1.07898(12) 0.0195(4) Uani 1 1 d . . . . .
C4 C 0.7191(7) 0.4981(5) 0.5805(5) 0.0255(15) Uani 1 1 d . . . . .
H4 H 0.739819 0.505910 0.517837 0.031 Uiso 1 1 calc R U . . .
P4 P 0.07031(14) 0.91594(11) 0.57900(11) 0.0162(3) Uani 1 1 d . . . . .
C5 C 0.7998(7) 0.4644(5) 0.6190(5) 0.0291(17) Uani 1 1 d . . . . .
H5 H 0.876195 0.449642 0.582392 0.035 Uiso 1 1 calc R U . . .
P5 P 0.10364(14) 0.91679(11) 0.43300(11) 0.0156(3) Uani 1 1 d . . . . .
P6 P 0.12086(14) 1.05180(11) 0.38169(11) 0.0157(3) Uani 1 1 d . . . . .
C6 C 0.7700(6) 0.4521(5) 0.7106(5) 0.0238(15) Uani 1 1 d . . . . .
H6 H 0.825714 0.428896 0.736355 0.029 Uiso 1 1 calc R U . . .
P2 P 0.60751(15) 0.58338(11) 0.93271(12) 0.0194(4) Uani 1 1 d . . . . .
C9 C 0.8796(7) 0.7482(5) 0.8420(5) 0.0275(16) Uani 1 1 d . . . . .
H9 H 0.893024 0.806950 0.822072 0.033 Uiso 1 1 calc R U . . .
C8 C 0.7677(6) 0.7144(5) 0.8636(5) 0.0210(14) Uani 1 1 d . . . . .
H8 H 0.704838 0.749349 0.857262 0.025 Uiso 1 1 calc R U . . .
C7 C 0.7501(6) 0.6280(4) 0.8948(4) 0.0172(13) Uani 1 1 d . . . . .
C11 C 0.9534(6) 0.6113(5) 0.8806(6) 0.0285(17) Uani 1 1 d . . . . .
H11 H 1.016983 0.576702 0.886009 0.034 Uiso 1 1 calc R U . . .
C12 C 0.8430(6) 0.5759(5) 0.9039(5) 0.0244(15) Uani 1 1 d . . . . .
H12 H 0.830530 0.517594 0.925570 0.029 Uiso 1 1 calc R U . . .
C14 C 0.4495(6) 0.7486(4) 1.0938(5) 0.0198(13) Uani 1 1 d . . . . .
H14 H 0.383469 0.721469 1.086990 0.024 Uiso 1 1 calc R U . . .
C13 C 0.5494(6) 0.6990(4) 1.0922(4) 0.0157(12) Uani 1 1 d . . . . .
C16 C 0.5460(7) 0.8762(5) 1.1141(5) 0.0245(15) Uani 1 1 d . . . . .
H16 H 0.544327 0.936945 1.122256 0.029 Uiso 1 1 calc R U . . .
C15 C 0.4480(7) 0.8368(5) 1.1053(5) 0.0243(15) Uani 1 1 d . . . . .
H15 H 0.380575 0.870624 1.107149 0.029 Uiso 1 1 calc R U . . .
C17 C 0.6451(7) 0.8286(5) 1.1112(5) 0.0247(15) Uani 1 1 d . . . . .
H17 H 0.711632 0.856625 1.115948 0.030 Uiso 1 1 calc R U . . .
C18 C 0.6471(6) 0.7393(4) 1.1013(4) 0.0193(13) Uani 1 1 d . . . . .
H18 H 0.714269 0.705741 1.100738 0.023 Uiso 1 1 calc R U . . .
C19 C 0.0635(6) 0.7978(4) 0.5957(4) 0.0159(12) Uani 1 1 d . . . . .
C10 C 0.9712(7) 0.6957(5) 0.8498(5) 0.0263(16) Uani 1 1 d . . . . .
H10 H 1.047317 0.718636 0.833541 0.032 Uiso 1 1 calc R U . . .
C20 C -0.0340(6) 0.7486(5) 0.6012(5) 0.0223(14) Uani 1 1 d . . . . .
H20 H -0.102749 0.776347 0.596152 0.027 Uiso 1 1 calc R U . . .
C21 C -0.0300(7) 0.6595(5) 0.6140(5) 0.0278(16) Uani 1 1 d . . . . .
H21 H -0.096682 0.626133 0.618879 0.033 Uiso 1 1 calc R U . . .
C22 C 0.0708(8) 0.6188(5) 0.6197(5) 0.0307(17) Uani 1 1 d . . . . .
H22 H 0.072957 0.557534 0.628288 0.037 Uiso 1 1 calc R U . . .
C23 C 0.1685(7) 0.6665(5) 0.6130(5) 0.0280(16) Uani 1 1 d . . . . .
H23 H 0.237451 0.637944 0.616548 0.034 Uiso 1 1 calc R U . . .
C24 C 0.1658(6) 0.7559(4) 0.6011(5) 0.0220(14) Uani 1 1 d . . . . .
H24 H 0.232782 0.788703 0.596644 0.026 Uiso 1 1 calc R U . . .
C25 C 0.2426(6) 0.8645(4) 0.3878(4) 0.0176(13) Uani 1 1 d . . . . .
C26 C 0.2517(6) 0.7774(4) 0.3650(5) 0.0190(13) Uani 1 1 d . . . . .
H26 H 0.183928 0.745925 0.368646 0.023 Uiso 1 1 calc R U . . .
C27 C 0.3611(6) 0.7373(5) 0.3369(5) 0.0229(15) Uani 1 1 d . . . . .
H27 H 0.368277 0.677803 0.322352 0.027 Uiso 1 1 calc R U . . .
C28 C 0.4598(6) 0.7846(5) 0.3301(4) 0.0206(14) Uani 1 1 d . . . . .
H28 H 0.534448 0.757209 0.310118 0.025 Uiso 1 1 calc R U . . .
C29 C 0.4505(6) 0.8720(5) 0.3524(5) 0.0255(15) Uani 1 1 d . . . . .
H29 H 0.518489 0.903990 0.347000 0.031 Uiso 1 1 calc R U . . .
C30 C 0.3424(6) 0.9114(5) 0.3822(5) 0.0225(14) Uani 1 1 d . . . . .
H30 H 0.335375 0.970355 0.398901 0.027 Uiso 1 1 calc R U . . .
C31 C 0.1519(5) 1.0335(4) 0.2629(4) 0.0160(12) Uani 1 1 d . . . . .
C32 C 0.0725(6) 1.0027(4) 0.2239(5) 0.0199(13) Uani 1 1 d . . . . .
H32 H -0.003533 0.987111 0.260167 0.024 Uiso 1 1 calc R U . . .
C33 C 0.1046(7) 0.9950(5) 0.1321(5) 0.0234(14) Uani 1 1 d . . . . .
H33 H 0.050570 0.974498 0.105596 0.028 Uiso 1 1 calc R U . . .
C34 C 0.2167(7) 1.0174(5) 0.0794(5) 0.0256(15) Uani 1 1 d . . . . .
H34 H 0.238541 1.012381 0.016751 0.031 Uiso 1 1 calc R U . . .
C35 C 0.2969(7) 1.0471(5) 0.1174(5) 0.0259(16) Uani 1 1 d . . . . .
H35 H 0.373081 1.061900 0.080840 0.031 Uiso 1 1 calc R U . . .
C36 C 0.2651(6) 1.0553(4) 0.2100(5) 0.0206(14) Uani 1 1 d . . . . .
H36 H 0.319506 1.075323 0.236456 0.025 Uiso 1 1 calc R U . . .
Ga1_1 Ga 0.32821(7) 0.83434(6) 0.78235(6) 0.02760(19) Uani 1 1 d . . . . .
Cl1_1 Cl 0.33837(17) 0.69820(13) 0.75581(13) 0.0297(4) Uani 1 1 d . . . . .
Ga2_1 Ga 0.57864(7) 0.80760(5) 0.57106(5) 0.02277(18) Uani 1 1 d . . . . .
Cl3_1 Cl 0.15911(18) 0.89321(16) 0.80863(18) 0.0465(6) Uani 1 1 d . . . . .
Cl4_1 Cl 0.42572(16) 0.89876(12) 0.64540(13) 0.0310(4) Uani 1 1 d . . . . .
Cl5_1 Cl 0.68131(16) 0.90105(13) 0.47612(12) 0.0293(4) Uani 1 1 d . . . . .
Cl6_1 Cl 0.5095(2) 0.70673(13) 0.51478(14) 0.0366(5) Uani 1 1 d . . . . .
Cl7_1 Cl 0.65469(15) 0.76214(13) 0.67045(12) 0.0273(4) Uani 1 1 d . . . . .
Cl2_1 Cl 0.41782(19) 0.87260(13) 0.87240(15) 0.0361(4) Uani 1 1 d . . . . .
Ga1_2 Ga 0.93550(7) 0.27522(6) 0.91563(5) 0.02280(18) Uani 1 1 d . . . . .
Cl2_2 Cl 0.81160(16) 0.34564(14) 1.01996(12) 0.0323(4) Uani 1 1 d . . . . .
Ga2_2 Ga 1.17912(7) 0.34410(6) 0.70647(6) 0.02470(18) Uani 1 1 d . . . . .
Cl3_2 Cl 0.86366(16) 0.23677(13) 0.81557(12) 0.0284(4) Uani 1 1 d . . . . .
Cl4_2 Cl 1.06208(16) 0.38647(12) 0.84667(13) 0.0299(4) Uani 1 1 d . . . . .
Cl5_2 Cl 1.20974(18) 0.20872(13) 0.72424(13) 0.0322(4) Uani 1 1 d . . . . .
Cl6_2 Cl 1.3232(2) 0.42888(19) 0.68625(18) 0.0566(7) Uani 1 1 d . . . . .
Cl7_2 Cl 1.08163(18) 0.37036(12) 0.61607(14) 0.0320(4) Uani 1 1 d . . . . .
Cl1_2 Cl 1.03495(17) 0.17918(13) 0.96230(13) 0.0312(4) Uani 1 1 d . . . . .

loop_
_atom_site_aniso_label
_atom_site_aniso_U_11
_atom_site_aniso_U_22
_atom_site_aniso_U_33
_atom_site_aniso_U_23
_atom_site_aniso_U_13
_atom_site_aniso_U_12
Cl1 0.0196(9) 0.0196(9) 0.0198(9) -0.0029(7) -0.0071(7) 0.0074(7)
C1 0.020(3) 0.013(3) 0.016(3) -0.005(2) -0.005(3) 0.000(2)
P1 0.0127(7) 0.0166(8) 0.0164(8) -0.0035(6) -0.0041(6) 0.0044(6)
Cl2 0.031(8) 0.013(7) 0.026(8) -0.013(6) -0.012(6) 0.006(6)
C2 0.016(3) 0.016(3) 0.022(3) -0.006(3) -0.002(3) 0.006(2)
Cl3 0.0167(7) 0.0210(8) 0.0220(8) -0.0053(6) -0.0051(6) -0.0002(6)
C3 0.026(4) 0.025(4) 0.023(4) 0.000(3) -0.010(3) 0.005(3)
P3 0.0157(8) 0.0181(8) 0.0214(9) -0.0069(7) -0.0009(7) 0.0004(6)
C4 0.031(4) 0.030(4) 0.016(3) -0.001(3) -0.007(3) -0.006(3)
P4 0.0139(8) 0.0155(8) 0.0169(8) -0.0038(6) -0.0016(6) 0.0042(6)
C5 0.023(4) 0.035(4) 0.023(4) -0.005(3) 0.002(3) -0.004(3)
P5 0.0125(7) 0.0155(8) 0.0161(8) -0.0044(6) -0.0007(6) 0.0037(6)
P6 0.0136(7) 0.0157(8) 0.0160(8) -0.0041(6) -0.0020(6) 0.0027(6)
C6 0.019(3) 0.029(4) 0.020(3) -0.006(3) -0.002(3) 0.000(3)
P2 0.0155(8) 0.0178(8) 0.0210(9) -0.0076(7) 0.0004(7) 0.0009(6)
C9 0.032(4) 0.023(4) 0.030(4) 0.003(3) -0.013(3) -0.006(3)
C8 0.020(3) 0.022(3) 0.021(3) -0.001(3) -0.006(3) 0.001(3)
C7 0.013(3) 0.021(3) 0.016(3) -0.004(2) -0.002(2) -0.001(2)
C11 0.017(3) 0.025(4) 0.044(5) -0.009(3) -0.009(3) 0.002(3)
C12 0.018(3) 0.017(3) 0.038(4) -0.005(3) -0.009(3) 0.004(3)
C14 0.018(3) 0.019(3) 0.022(3) -0.005(3) -0.005(3) 0.005(3)
C13 0.017(3) 0.016(3) 0.013(3) -0.007(2) -0.004(2) 0.007(2)
C16 0.035(4) 0.019(3) 0.021(3) -0.002(3) -0.011(3) -0.005(3)
C15 0.028(4) 0.020(3) 0.025(4) -0.004(3) -0.008(3) 0.008(3)
C17 0.028(4) 0.022(4) 0.027(4) 0.000(3) -0.012(3) -0.008(3)
C18 0.020(3) 0.019(3) 0.018(3) -0.004(3) -0.004(3) 0.003(3)
C19 0.017(3) 0.015(3) 0.013(3) -0.005(2) -0.001(2) 0.006(2)
C10 0.021(3) 0.027(4) 0.027(4) -0.007(3) -0.002(3) -0.004(3)
C20 0.020(3) 0.020(3) 0.024(4) -0.002(3) -0.002(3) 0.005(3)
C21 0.029(4) 0.022(4) 0.029(4) -0.003(3) -0.004(3) -0.003(3)
C22 0.050(5) 0.017(3) 0.026(4) -0.002(3) -0.013(4) 0.006(3)
C23 0.034(4) 0.025(4) 0.025(4) -0.009(3) -0.010(3) 0.013(3)
C24 0.023(3) 0.018(3) 0.027(4) -0.006(3) -0.011(3) 0.008(3)
C25 0.015(3) 0.017(3) 0.018(3) -0.006(2) -0.001(2) 0.007(2)
C26 0.017(3) 0.017(3) 0.022(3) -0.007(3) -0.003(3) 0.000(2)
C27 0.025(4) 0.022(3) 0.020(3) -0.011(3) -0.005(3) 0.013(3)
C28 0.014(3) 0.031(4) 0.015(3) -0.005(3) -0.001(2) 0.010(3)
C29 0.016(3) 0.031(4) 0.029(4) -0.003(3) -0.007(3) 0.002(3)
C30 0.016(3) 0.024(3) 0.026(4) -0.005(3) -0.003(3) -0.001(3)
C31 0.012(3) 0.018(3) 0.015(3) -0.004(2) 0.001(2) 0.007(2)
C32 0.019(3) 0.020(3) 0.018(3) 0.000(3) -0.003(3) 0.002(3)
C33 0.026(4) 0.024(4) 0.020(3) -0.001(3) -0.009(3) 0.002(3)
C34 0.032(4) 0.024(4) 0.018(3) -0.004(3) -0.003(3) 0.006(3)
C35 0.025(4) 0.030(4) 0.016(3) 0.003(3) 0.002(3) 0.007(3)
C36 0.014(3) 0.021(3) 0.026(4) -0.003(3) -0.006(3) 0.006(2)
Ga1_1 0.0178(4) 0.0319(5) 0.0297(4) -0.0023(3) -0.0029(3) 0.0017(3)
Cl1_1 0.0325(10) 0.0302(9) 0.0282(9) 0.0003(7) -0.0117(8) -0.0061(7)
Ga2_1 0.0203(4) 0.0270(4) 0.0218(4) -0.0051(3) -0.0074(3) 0.0014(3)
Cl3_1 0.0219(10) 0.0478(13) 0.0583(15) 0.0022(11) 0.0024(9) 0.0092(9)
Cl4_1 0.0222(8) 0.0268(9) 0.0357(10) 0.0034(7) 0.0018(7) 0.0054(7)
Cl5_1 0.0257(9) 0.0376(10) 0.0216(8) -0.0035(7) -0.0029(7) -0.0040(7)
Cl6_1 0.0565(13) 0.0286(10) 0.0346(10) 0.0001(8) -0.0280(10) -0.0071(9)
Cl7_1 0.0211(8) 0.0365(10) 0.0255(9) -0.0047(7) -0.0088(7) 0.0022(7)
Cl2_1 0.0391(11) 0.0297(10) 0.0406(11) -0.0091(8) -0.0136(9) 0.0018(8)
Ga1_2 0.0180(4) 0.0296(4) 0.0206(4) -0.0032(3) -0.0058(3) 0.0035(3)
Cl2_2 0.0221(9) 0.0498(12) 0.0215(9) -0.0052(8) -0.0022(7) 0.0104(8)
Ga2_2 0.0177(4) 0.0282(4) 0.0259(4) -0.0097(3) -0.0027(3) 0.0004(3)
Cl3_2 0.0243(9) 0.0379(10) 0.0255(9) -0.0037(7) -0.0113(7) 0.0015(7)
Cl4_2 0.0265(9) 0.0270(9) 0.0294(9) -0.0120(7) 0.0018(7) 0.0004(7)
Cl5_2 0.0330(10) 0.0345(10) 0.0308(10) -0.0130(8) -0.0125(8) 0.0145(8)
Cl6_2 0.0301(11) 0.0727(18) 0.0567(15) -0.0257(13) 0.0053(10) -0.0252(11)
Cl7_2 0.0390(11) 0.0252(9) 0.0334(10) 0.0009(7) -0.0139(8) -0.0007(8)
Cl1_2 0.0314(10) 0.0340(10) 0.0325(10) -0.0032(8) -0.0164(8) 0.0066(8)

loop_
_atom_type_symbol
_atom_type_description
_atom_type_scat_dispersion_real
_atom_type_scat_dispersion_imag
_atom_type_scat_source
C C 0.0033 0.0016 'International Tables Vol C Tables 4.2.6.8 and 6.1.1.4'
Cl Cl 0.1484 0.1585 'International Tables Vol C Tables 4.2.6.8 and 6.1.1.4'
Ga Ga 0.2307 1.6083 'International Tables Vol C Tables 4.2.6.8 and 6.1.1.4'
P P 0.1023 0.0942 'International Tables Vol C Tables 4.2.6.8 and 6.1.1.4'
H H 0.0000 0.0000 'International Tables Vol C Tables 4.2.6.8 and 6.1.1.4'

loop_
_geom_angle_atom_site_label_1
_geom_angle_atom_site_label_2
_geom_angle_atom_site_label_3
_geom_angle
_geom_angle_site_symmetry_1
_geom_angle_site_symmetry_3
_geom_angle_publ_flag
C2 C1 C6 119.1(6) . . ?
C2 C1 P1 125.5(5) . . ?
C6 C1 P1 115.3(5) . . ?
C1 P1 P2 99.9(2) . . ?
C1 P1 P3 99.1(2) . 2_667 ?
P2 P1 P3 98.18(9) . 2_667 ?
C3 C2 C1 120.7(6) . . ?
C3 C2 H2 119.6 . . ?
C1 C2 H2 119.6 . . ?
C2 C3 C4 120.3(7) . . ?
C2 C3 H3 119.8 . . ?
C4 C3 H3 119.8 . . ?
Cl2 P3 C13 118.5(5) . . ?
Cl2 P3 P2 106.2(5) . . ?
C13 P3 P2 96.8(2) . . ?
C13 P3 P1 99.4(2) . 2_667 ?
P2 P3 P1 99.50(10) . 2_667 ?
C5 C4 C3 119.4(7) . . ?
C5 C4 H4 120.3 . . ?
C3 C4 H4 120.3 . . ?
C19 P4 P5 96.2(2) . . ?
C19 P4 P6 99.6(2) . 2_576 ?
P5 P4 P6 97.22(9) . 2_576 ?
C4 C5 C6 120.7(7) . . ?
C4 C5 H5 119.7 . . ?
C6 C5 H5 119.7 . . ?
C25 P5 Cl3 108.7(2) . . ?
C25 P5 P6 107.2(2) . . ?
Cl3 P5 P6 113.95(11) . . ?
C25 P5 P4 105.5(2) . . ?
Cl3 P5 P4 112.14(10) . . ?
P6 P5 P4 108.93(9) . . ?
C31 P6 P5 99.8(2) . . ?
C31 P6 P4 100.4(2) . 2_576 ?
P5 P6 P4 96.85(9) . 2_576 ?
C5 C6 C1 119.7(7) . . ?
C5 C6 H6 120.1 . . ?
C1 C6 H6 120.1 . . ?
C7 P2 Cl1 109.4(2) . . ?
C7 P2 P1 105.8(2) . . ?
Cl1 P2 P1 114.54(11) . . ?
C7 P2 P3 103.9(2) . . ?
Cl1 P2 P3 112.18(11) . . ?
P1 P2 P3 110.31(11) . . ?
C10 C9 C8 120.0(7) . . ?
C10 C9 H9 120.0 . . ?
C8 C9 H9 120.0 . . ?
C9 C8 C7 118.7(7) . . ?
C9 C8 H8 120.6 . . ?
C7 C8 H8 120.6 . . ?
C8 C7 C12 120.8(6) . . ?
C8 C7 P2 121.2(5) . . ?
C12 C7 P2 117.8(5) . . ?
C10 C11 C12 120.6(7) . . ?
C10 C11 H11 119.7 . . ?
C12 C11 H11 119.7 . . ?
C11 C12 C7 118.8(7) . . ?
C11 C12 H12 120.6 . . ?
C7 C12 H12 120.6 . . ?
C15 C14 C13 119.6(7) . . ?
C15 C14 H14 120.2 . . ?
C13 C14 H14 120.2 . . ?
C18 C13 C14 120.2(6) . . ?
C18 C13 P3 115.8(5) . . ?
C14 C13 P3 124.0(5) . . ?
C17 C16 C15 121.3(7) . . ?
C17 C16 H16 119.3 . . ?
C15 C16 H16 119.3 . . ?
C14 C15 C16 119.7(7) . . ?
C14 C15 H15 120.1 . . ?
C16 C15 H15 120.1 . . ?
C16 C17 C18 119.6(7) . . ?
C16 C17 H17 120.2 . . ?
C18 C17 H17 120.2 . . ?
C17 C18 C13 119.6(6) . . ?
C17 C18 H18 120.2 . . ?
C13 C18 H18 120.2 . . ?
C20 C19 C24 119.6(6) . . ?
C20 C19 P4 124.4(5) . . ?
C24 C19 P4 116.0(5) . . ?
C11 C10 C9 121.0(7) . . ?
C11 C10 H10 119.5 . . ?
C9 C10 H10 119.5 . . ?
C21 C20 C19 119.8(7) . . ?
C21 C20 H20 120.1 . . ?
C19 C20 H20 120.1 . . ?
C20 C21 C22 120.2(7) . . ?
C20 C21 H21 119.9 . . ?
C22 C21 H21 119.9 . . ?
C23 C22 C21 120.6(7) . . ?
C23 C22 H22 119.7 . . ?
C21 C22 H22 119.7 . . ?
C22 C23 C24 120.1(7) . . ?
C22 C23 H23 120.0 . . ?
C24 C23 H23 120.0 . . ?
C23 C24 C19 119.7(7) . . ?
C23 C24 H24 120.1 . . ?
C19 C24 H24 120.1 . . ?
C26 C25 C30 120.6(6) . . ?
C26 C25 P5 121.1(5) . . ?
C30 C25 P5 118.1(5) . . ?
C27 C26 C25 119.2(6) . . ?
C27 C26 H26 120.4 . . ?
C25 C26 H26 120.4 . . ?
C28 C27 C26 119.9(6) . . ?
C28 C27 H27 120.1 . . ?
C26 C27 H27 120.1 . . ?
C27 C28 C29 120.7(6) . . ?
C27 C28 H28 119.6 . . ?
C29 C28 H28 119.6 . . ?
C30 C29 C28 119.6(7) . . ?
C30 C29 H29 120.2 . . ?
C28 C29 H29 120.2 . . ?
C29 C30 C25 119.9(7) . . ?
C29 C30 H30 120.0 . . ?
C25 C30 H30 120.0 . . ?
C32 C31 C36 120.3(6) . . ?
C32 C31 P6 125.3(5) . . ?
C36 C31 P6 114.3(5) . . ?
C33 C32 C31 120.2(6) . . ?
C33 C32 H32 119.9 . . ?
C31 C32 H32 119.9 . . ?
C32 C33 C34 119.6(7) . . ?
C32 C33 H33 120.2 . . ?
C34 C33 H33 120.2 . . ?
C35 C34 C33 120.8(7) . . ?
C35 C34 H34 119.6 . . ?
C33 C34 H34 119.6 . . ?
C34 C35 C36 120.0(7) . . ?
C34 C35 H35 120.0 . . ?
C36 C35 H35 120.0 . . ?
C31 C36 C35 119.1(7) . . ?
C31 C36 H36 120.4 . . ?
C35 C36 H36 120.4 . . ?
Cl3_1 Ga1_1 Cl1_1 115.35(10) . . ?
Cl3_1 Ga1_1 Cl2_1 113.31(10) . . ?
Cl1_1 Ga1_1 Cl2_1 115.26(9) . . ?
Cl3_1 Ga1_1 Cl4_1 100.89(9) . . ?
Cl1_1 Ga1_1 Cl4_1 103.65(8) . . ?
Cl2_1 Ga1_1 Cl4_1 106.25(9) . . ?
Cl6_1 Ga2_1 Cl7_1 113.90(9) . . ?
Cl6_1 Ga2_1 Cl5_1 114.84(9) . . ?
Cl7_1 Ga2_1 Cl5_1 114.51(8) . . ?
Cl6_1 Ga2_1 Cl4_1 108.16(10) . . ?
Cl7_1 Ga2_1 Cl4_1 104.94(8) . . ?
Cl5_1 Ga2_1 Cl4_1 98.56(8) . . ?
Ga1_1 Cl4_1 Ga2_1 108.52(9) . . ?
Cl1_2 Ga1_2 Cl3_2 116.82(9) . . ?
Cl1_2 Ga1_2 Cl2_2 113.95(9) . . ?
Cl3_2 Ga1_2 Cl2_2 112.55(9) . . ?
Cl1_2 Ga1_2 Cl4_2 107.04(9) . . ?
Cl3_2 Ga1_2 Cl4_2 104.19(8) . . ?
Cl2_2 Ga1_2 Cl4_2 100.17(9) . . ?
Cl5_2 Ga2_2 Cl6_2 117.35(11) . . ?
Cl5_2 Ga2_2 Cl7_2 112.75(8) . . ?
Cl6_2 Ga2_2 Cl7_2 113.57(11) . . ?
Cl5_2 Ga2_2 Cl4_2 104.00(8) . . ?
Cl6_2 Ga2_2 Cl4_2 100.06(9) . . ?
Cl7_2 Ga2_2 Cl4_2 107.20(9) . . ?
Ga1_2 Cl4_2 Ga2_2 109.73(8) . . ?

loop_
_geom_bond_atom_site_label_1
_geom_bond_atom_site_label_2
_geom_bond_distance
_geom_bond_site_symmetry_2
_geom_bond_publ_flag
Cl1 P2 1.966(3) . ?
C1 C2 1.395(9) . ?
C1 C6 1.408(9) . ?
C1 P1 1.833(7) . ?
P1 P2 2.194(3) . ?
P1 P3 2.241(3) 2_667 ?
Cl2 P3 1.633(16) . ?
C2 C3 1.376(10) . ?
C2 H2 0.9500 . ?
Cl3 P5 1.992(2) . ?
C3 C4 1.399(10) . ?
C3 H3 0.9500 . ?
P3 C13 1.838(7) . ?
P3 P2 2.209(3) . ?
C4 C5 1.388(11) . ?
C4 H4 0.9500 . ?
P4 C19 1.831(7) . ?
P4 P5 2.223(3) . ?
P4 P6 2.245(2) 2_576 ?
C5 C6 1.389(10) . ?
C5 H5 0.9500 . ?
P5 C25 1.788(6) . ?
P5 P6 2.198(3) . ?
P6 C31 1.834(7) . ?
C6 H6 0.9500 . ?
P2 C7 1.787(7) . ?
C9 C10 1.389(11) . ?
C9 C8 1.399(10) . ?
C9 H9 0.9500 . ?
C8 C7 1.401(10) . ?
C8 H8 0.9500 . ?
C7 C12 1.406(10) . ?
C11 C10 1.371(11) . ?
C11 C12 1.390(10) . ?
C11 H11 0.9500 . ?
C12 H12 0.9500 . ?
C14 C15 1.377(10) . ?
C14 C13 1.407(9) . ?
C14 H14 0.9500 . ?
C13 C18 1.401(9) . ?
C16 C17 1.379(11) . ?
C16 C15 1.396(10) . ?
C16 H16 0.9500 . ?
C15 H15 0.9500 . ?
C17 C18 1.391(10) . ?
C17 H17 0.9500 . ?
C18 H18 0.9500 . ?
C19 C20 1.399(10) . ?
C19 C24 1.408(9) . ?
C10 H10 0.9500 . ?
C20 C21 1.384(10) . ?
C20 H20 0.9500 . ?
C21 C22 1.385(11) . ?
C21 H21 0.9500 . ?
C22 C23 1.384(12) . ?
C22 H22 0.9500 . ?
C23 C24 1.385(10) . ?
C23 H23 0.9500 . ?
C24 H24 0.9500 . ?
C25 C26 1.397(9) . ?
C25 C30 1.403(9) . ?
C26 C27 1.392(9) . ?
C26 H26 0.9500 . ?
C27 C28 1.391(10) . ?
C27 H27 0.9500 . ?
C28 C29 1.399(10) . ?
C28 H28 0.9500 . ?
C29 C30 1.375(10) . ?
C29 H29 0.9500 . ?
C30 H30 0.9500 . ?
C31 C32 1.400(10) . ?
C31 C36 1.403(9) . ?
C32 C33 1.393(10) . ?
C32 H32 0.9500 . ?
C33 C34 1.395(10) . ?
C33 H33 0.9500 . ?
C34 C35 1.391(11) . ?
C34 H34 0.9500 . ?
C35 C36 1.407(10) . ?
C35 H35 0.9500 . ?
C36 H36 0.9500 . ?
Ga1_1 Cl3_1 2.139(2) . ?
Ga1_1 Cl1_1 2.149(2) . ?
Ga1_1 Cl2_1 2.158(2) . ?
Ga1_1 Cl4_1 2.320(2) . ?
Ga2_1 Cl6_1 2.138(2) . ?
Ga2_1 Cl7_1 2.153(2) . ?
Ga2_1 Cl5_1 2.154(2) . ?
Ga2_1 Cl4_1 2.322(2) . ?
Ga1_2 Cl1_2 2.140(2) . ?
Ga1_2 Cl3_2 2.147(2) . ?
Ga1_2 Cl2_2 2.154(2) . ?
Ga1_2 Cl4_2 2.330(2) . ?
Ga2_2 Cl5_2 2.134(2) . ?
Ga2_2 Cl6_2 2.144(2) . ?
Ga2_2 Cl7_2 2.151(2) . ?
Ga2_2 Cl4_2 2.333(2) . ?
